data_4509033
loop_
_publ_author_name
'Hao, Hong-Qing'
'Liu, Wen-Ting'
'Tan, Wei'
'Lin, Zhuojia'
'Tong, Ming-Liang'

_publ_section_title
;
 Enantiopure and Racemic Sandwich-like Networks with Dehydration,
 Readsorption, and Selective Guest-Exchange Phase Transformations
;
_journal_issue 1
_journal_name_full 'Crystal Growth &amp; Design'
_journal_page_first 457
_journal_paper_doi 10.1021/cg800710q
_journal_volume 9
_journal_year 2009
_chemical_absolute_configuration ad
_chemical_formula_sum 'C42 H48 Ag2 N4 O9'
_chemical_formula_weight 968.58
_chemical_name_systematic
; 
 ? 
;
_space_group_IT_number 4
_symmetry_cell_setting monoclinic
_symmetry_space_group_name_Hall 'P 2yb'
_symmetry_space_group_name_H-M 'P 1 21 1'
_atom_sites_solution_hydrogens geom
_atom_sites_solution_primary direct
_atom_sites_solution_secondary difmap
_audit_creation_method SHELXL-97
_cell_angle_alpha 90.00
_cell_angle_beta 93.381(2)
_cell_angle_gamma 90.00
_cell_formula_units_Z 2
_cell_length_a 9.6784(2)
_cell_length_b 8.8112(2)
_cell_length_c 24.1616(4)
_cell_measurement_temperature 123(2)
_cell_volume 2056.87(7)
_computing_structure_refinement 'SHELXL-97 (Sheldrick, 1997)'
_computing_structure_solution 'SHELXS-97 (Sheldrick, 1990)'
_diffrn_ambient_temperature 123(2)
_diffrn_measured_fraction_theta_full 0.942
_diffrn_measured_fraction_theta_max 0.942
_diffrn_measurement_device_type 'Gemini S Ultra'
_diffrn_measurement_method '\w and \p scan'
_diffrn_radiation_monochromator graphite
_diffrn_radiation_source 'fine-focus sealed tube'
_diffrn_radiation_type CuK\a
_diffrn_radiation_wavelength 1.54178
_diffrn_reflns_av_R_equivalents 0.0212
_diffrn_reflns_av_sigmaI/netI 0.0298
_diffrn_reflns_limit_h_max 10
_diffrn_reflns_limit_h_min -11
_diffrn_reflns_limit_k_max 9
_diffrn_reflns_limit_k_min -8
_diffrn_reflns_limit_l_max 26
_diffrn_reflns_limit_l_min -27
_diffrn_reflns_number 7866
_diffrn_reflns_theta_full 62.20
_diffrn_reflns_theta_max 62.20
_diffrn_reflns_theta_min 5.34
_exptl_absorpt_coefficient_mu 8.132
_exptl_absorpt_correction_T_max 0.4178
_exptl_absorpt_correction_T_min 0.2357
_exptl_absorpt_correction_type multi-scan
_exptl_crystal_colour Colourless
_exptl_crystal_density_diffrn 1.564
_exptl_crystal_density_method 'not measured'
_exptl_crystal_description block
_exptl_crystal_F_000 988
_exptl_crystal_size_max 0.20
_exptl_crystal_size_mid 0.15
_exptl_crystal_size_min 0.12
_refine_diff_density_max 0.533
_refine_diff_density_min -0.698
_refine_diff_density_rms 0.057
_refine_ls_abs_structure_details 'Flack H D (1983), Acta Cryst. A39, 876-881'
_refine_ls_abs_structure_Flack -0.008(6)
_refine_ls_extinction_method none
_refine_ls_goodness_of_fit_ref 1.002
_refine_ls_hydrogen_treatment mixed
_refine_ls_matrix_type full
_refine_ls_number_parameters 546
_refine_ls_number_reflns 4571
_refine_ls_number_restraints 12
_refine_ls_restrained_S_all 1.001
_refine_ls_R_factor_all 0.0271
_refine_ls_R_factor_gt 0.0242
_refine_ls_shift/su_max 0.001
_refine_ls_shift/su_mean 0.000
_refine_ls_structure_factor_coef Fsqd
_refine_ls_weighting_details 'calc w=1/[\s^2^(Fo^2^)+(0.0381P)^2^+0.0000P] where P=(Fo^2^+2Fc^2^)/3'
_refine_ls_weighting_scheme calc
_refine_ls_wR_factor_gt 0.0572
_refine_ls_wR_factor_ref 0.0577
_reflns_number_gt 4086
_reflns_number_total 4571
_reflns_threshold_expression >2sigma(I)
_cod_data_source_file cg800710qsup1.cif
_cod_data_source_block complex1
_cod_depositor_comments
;
The following automatic conversions were performed:

'_symmetry_cell_setting' value 'Monoclinic' changed to 'monoclinic'
according to /home/saulius/struct/CIF-dictionaries/cif_core.dic
dictionary named 'cif_core.dic' version 2.4.2 from 2011-04-26.

Automatic conversion script
Id: cif_fix_values 1891 2012-01-12 08:04:46Z andrius 
;
_cod_original_sg_symbol_H-M P2(1)
_cod_database_code 4509033

loop_
_symmetry_equiv_pos_as_xyz
'x, y, z'
'-x, y+1/2, -z'

loop_
_atom_site_label
_atom_site_type_symbol
_atom_site_fract_x
_atom_site_fract_y
_atom_site_fract_z
_atom_site_U_iso_or_equiv
_atom_site_adp_type
_atom_site_occupancy
_atom_site_symmetry_multiplicity
_atom_site_calc_flag
_atom_site_refinement_flags
Ag1 Ag 1.25237(3) 1.15178(3) 0.277712(13) 0.03076(11) Uani 1 1 d .
Ag2 Ag 1.23372(3) 0.84736(4) 0.223477(13) 0.03307(12) Uani 1 1 d .
N1 N 1.2313(3) 1.3241(6) 0.21372(15) 0.0268(10) Uani 1 1 d .
N2 N 0.8531(4) 1.4839(5) -0.15656(15) 0.0254(9) Uani 1 1 d .
N3 N 1.3034(4) 1.0178(5) 0.35155(15) 0.0260(10) Uani 1 1 d .
N4 N 1.6824(4) 1.1808(5) 0.71969(14) 0.0267(10) Uani 1 1 d .
O1 O 0.9901(3) 1.1317(5) 0.29121(13) 0.0386(8) Uani 1 1 d .
O2 O 1.0072(3) 0.8807(4) 0.27981(13) 0.0332(8) Uani 1 1 d .
O3 O 0.7163(3) 1.1080(4) 0.30971(15) 0.0372(9) Uani 1 1 d D
H3O H 0.746(5) 1.198(3) 0.312(2) 0.025(14) Uiso 1 1 d D
O4 O 1.6497(5) 0.7604(5) 0.18998(16) 0.0627(12) Uani 1 1 d .
O5 O 1.5592(5) 0.8860(5) 0.1168(2) 0.0715(14) Uani 1 1 d .
O6 O 1.7336(4) 0.7826(5) 0.04949(14) 0.0414(8) Uani 1 1 d D
H6O H 1.699(8) 0.866(5) 0.057(3) 0.11(3) Uiso 1 1 d D
O1W O 1.4947(4) 1.0407(5) 0.22720(16) 0.0434(9) Uani 1 1 d D
H1WA H 1.524(5) 0.972(5) 0.2060(19) 0.053(19) Uiso 1 1 d D
H1WB H 1.562(4) 1.067(7) 0.250(2) 0.08(2) Uiso 1 1 d D
O2W O 0.8548(5) 1.6216(5) 0.2533(2) 0.0639(12) Uani 1 1 d D
H2WA H 0.912(5) 1.689(6) 0.266(2) 0.08(3) Uiso 1 1 d D
H2WB H 0.801(6) 1.663(7) 0.228(2) 0.11(3) Uiso 1 1 d D
O3W O 0.8718(6) 1.3926(6) 0.3320(2) 0.0725(14) Uani 1 1 d D
H3WA H 0.862(5) 1.462(5) 0.3070(17) 0.048(18) Uiso 1 1 d D
H3WB H 0.930(5) 1.328(5) 0.319(2) 0.07(2) Uiso 1 1 d D
C1 C 0.9452(5) 0.9986(7) 0.29328(17) 0.0294(12) Uani 1 1 d .
C2 C 0.8009(4) 0.9779(6) 0.31601(18) 0.0293(11) Uani 1 1 d .
H2 H 0.7544 0.8950 0.2952 0.035 Uiso 1 1 calc R
C3 C 0.8223(5) 0.9275(6) 0.37615(19) 0.0301(12) Uani 1 1 d .
C4 C 0.8354(5) 0.7738(7) 0.3892(2) 0.0400(14) Uani 1 1 d .
H4 H 0.8283 0.7021 0.3610 0.048 Uiso 1 1 calc R
C5 C 0.8587(5) 0.7261(7) 0.4437(2) 0.0487(15) Uani 1 1 d .
H5 H 0.8682 0.6235 0.4520 0.058 Uiso 1 1 calc R
C6 C 0.8680(5) 0.8353(8) 0.4860(2) 0.0513(16) Uani 1 1 d .
H6 H 0.8833 0.8050 0.5228 0.062 Uiso 1 1 calc R
C7 C 0.8547(5) 0.9835(8) 0.47374(19) 0.0443(14) Uani 1 1 d .
H7 H 0.8608 1.0548 0.5022 0.053 Uiso 1 1 calc R
C8 C 0.8320(5) 1.0324(7) 0.41881(19) 0.0371(13) Uani 1 1 d .
H8 H 0.8235 1.1355 0.4110 0.044 Uiso 1 1 calc R
C9 C 1.6379(5) 0.7922(7) 0.1393(2) 0.0430(14) Uani 1 1 d .
C10 C 1.7319(4) 0.7043(5) 0.10053(19) 0.0299(11) Uani 1 1 d .
H10 H 1.8263 0.7034 0.1177 0.036 Uiso 1 1 calc R
C11 C 1.6846(4) 0.5417(6) 0.09235(19) 0.0272(11) Uani 1 1 d .
C12 C 1.7016(5) 0.4350(6) 0.13500(19) 0.0329(12) Uani 1 1 d .
H12 H 1.7458 0.4632 0.1687 0.039 Uiso 1 1 calc R
C13 C 1.6534(5) 0.2877(7) 0.1278(2) 0.0388(14) Uani 1 1 d .
H13 H 1.6646 0.2183 0.1567 0.047 Uiso 1 1 calc R
C14 C 1.5892(5) 0.2436(6) 0.0780(2) 0.0419(14) Uani 1 1 d .
H14 H 1.5571 0.1447 0.0734 0.050 Uiso 1 1 calc R
C15 C 1.5726(5) 0.3466(7) 0.0349(2) 0.0404(12) Uani 1 1 d .
H15 H 1.5298 0.3171 0.0012 0.048 Uiso 1 1 calc R
C16 C 1.6199(4) 0.4935(6) 0.04234(19) 0.0316(11) Uani 1 1 d .
H16 H 1.6083 0.5621 0.0132 0.038 Uiso 1 1 calc R
C17 C 1.1077(5) 1.3849(7) 0.2001(2) 0.0377(14) Uani 1 1 d .
H17 H 1.0323 1.3537 0.2193 0.045 Uiso 1 1 calc R
C18 C 1.0868(5) 1.4926(7) 0.15852(19) 0.0355(14) Uani 1 1 d .
H18 H 0.9992 1.5336 0.1510 0.043 Uiso 1 1 calc R
C19 C 1.1965(4) 1.5391(6) 0.12830(18) 0.0257(11) Uani 1 1 d .
C20 C 1.3250(4) 1.4767(6) 0.14293(17) 0.0293(10) Uani 1 1 d .
H20 H 1.4024 1.5059 0.1245 0.035 Uiso 1 1 calc R
C21 C 1.3370(4) 1.3713(6) 0.18497(17) 0.0284(11) Uani 1 1 d .
H21 H 1.4240 1.3304 0.1939 0.034 Uiso 1 1 calc R
C22 C 1.1728(4) 1.6515(6) 0.08159(16) 0.0276(9) Uani 1 1 d .
H22A H 1.2613 1.6913 0.0715 0.033 Uiso 1 1 calc R
H22B H 1.1182 1.7357 0.0942 0.033 Uiso 1 1 calc R
C23 C 1.0979(4) 1.5795(5) 0.03046(17) 0.0271(10) Uani 1 1 d .
H23A H 1.1587 1.5063 0.0144 0.033 Uiso 1 1 calc R
H23B H 1.0168 1.5256 0.0417 0.033 Uiso 1 1 calc R
C24 C 1.0535(5) 1.6975(5) -0.01329(17) 0.0298(11) Uani 1 1 d .
H24A H 0.9912 1.7695 0.0026 0.036 Uiso 1 1 calc R
H24B H 1.1344 1.7529 -0.0239 0.036 Uiso 1 1 calc R
C25 C 0.9822(4) 1.6271(6) -0.06437(18) 0.0250(11) Uani 1 1 d .
C26 C 0.8392(4) 1.6235(6) -0.07219(18) 0.0283(12) Uani 1 1 d .
H26 H 0.7842 1.6695 -0.0467 0.034 Uiso 1 1 calc R
C27 C 0.7794(5) 1.5508(6) -0.11823(18) 0.0294(11) Uani 1 1 d .
H27 H 0.6833 1.5483 -0.1228 0.035 Uiso 1 1 calc R
C28 C 0.9918(4) 1.4914(6) -0.14945(17) 0.0279(11) Uani 1 1 d .
H28 H 1.0448 1.4494 -0.1765 0.033 Uiso 1 1 calc R
C29 C 1.0585(4) 1.5582(6) -0.10413(17) 0.0282(11) Uani 1 1 d .
H29 H 1.1547 1.5573 -0.1001 0.034 Uiso 1 1 calc R
C30 C 1.4291(5) 0.9567(6) 0.36300(18) 0.0286(11) Uani 1 1 d .
H30 H 1.4940 0.9641 0.3363 0.034 Uiso 1 1 calc R
C31 C 1.4676(5) 0.8837(6) 0.4120(2) 0.0328(13) Uani 1 1 d .
H31 H 1.5560 0.8429 0.4175 0.039 Uiso 1 1 calc R
C32 C 1.3739(4) 0.8716(6) 0.45268(18) 0.0282(11) Uani 1 1 d .
C33 C 1.2420(5) 0.9292(6) 0.44112(18) 0.0337(12) Uani 1 1 d .
H33 H 1.1745 0.9192 0.4667 0.040 Uiso 1 1 calc R
C34 C 1.2117(4) 1.0023(6) 0.39070(17) 0.0300(11) Uani 1 1 d .
H34 H 1.1235 1.0424 0.3838 0.036 Uiso 1 1 calc R
C35 C 1.4152(5) 0.8007(6) 0.50753(18) 0.0353(12) Uani 1 1 d .
H35A H 1.4852 0.7240 0.5023 0.042 Uiso 1 1 calc R
H35B H 1.3354 0.7506 0.5218 0.042 Uiso 1 1 calc R
C36 C 1.4718(5) 0.9167(5) 0.55003(17) 0.0272(11) Uani 1 1 d .
H36A H 1.5475 0.9719 0.5348 0.033 Uiso 1 1 calc R
H36B H 1.3996 0.9891 0.5573 0.033 Uiso 1 1 calc R
C37 C 1.5230(5) 0.8421(6) 0.60423(18) 0.0347(11) Uani 1 1 d .
H37A H 1.4472 0.7878 0.6198 0.042 Uiso 1 1 calc R
H37B H 1.5948 0.7692 0.5970 0.042 Uiso 1 1 calc R
C38 C 1.5794(5) 0.9582(6) 0.64530(18) 0.0303(12) Uani 1 1 d .
C39 C 1.7155(5) 1.0082(6) 0.64479(19) 0.0350(14) Uani 1 1 d .
H39 H 1.7745 0.9667 0.6198 0.042 Uiso 1 1 calc R
C40 C 1.7629(5) 1.1193(6) 0.68130(18) 0.0330(13) Uani 1 1 d .
H40 H 1.8535 1.1535 0.6796 0.040 Uiso 1 1 calc R
C41 C 1.5527(4) 1.1306(6) 0.72059(18) 0.0321(12) Uani 1 1 d .
H41 H 1.4960 1.1712 0.7466 0.039 Uiso 1 1 calc R
C42 C 1.4987(5) 1.0210(6) 0.68463(18) 0.0343(12) Uani 1 1 d .
H42 H 1.4076 0.9894 0.6869 0.041 Uiso 1 1 calc R

loop_
_atom_site_aniso_label
_atom_site_aniso_U_11
_atom_site_aniso_U_22
_atom_site_aniso_U_33
_atom_site_aniso_U_23
_atom_site_aniso_U_13
_atom_site_aniso_U_12
Ag1 0.03588(18) 0.0349(3) 0.0212(2) 0.00361(19) -0.00069(15) 0.00030(18)
Ag2 0.0418(2) 0.0355(3) 0.0212(2) 0.0023(2) -0.00480(16) 0.00378(19)
N1 0.0278(19) 0.033(3) 0.020(2) 0.0034(19) 0.0031(16) 0.0035(19)
N2 0.0264(19) 0.030(2) 0.0191(18) 0.0037(19) -0.0016(16) -0.0035(19)
N3 0.0265(19) 0.033(3) 0.0180(19) -0.0030(19) 0.0010(16) -0.0032(18)
N4 0.036(2) 0.025(3) 0.0186(19) 0.0040(18) -0.0043(16) -0.002(2)
O1 0.0282(15) 0.046(2) 0.0424(19) 0.0112(18) 0.0112(13) -0.0005(17)
O2 0.0297(15) 0.044(2) 0.0264(17) 0.0004(16) 0.0071(13) 0.0058(16)
O3 0.0278(16) 0.040(3) 0.045(2) 0.0074(17) 0.0077(15) 0.0063(16)
O4 0.080(3) 0.067(3) 0.044(2) -0.015(2) 0.030(2) -0.017(2)
O5 0.068(3) 0.045(3) 0.106(4) 0.015(3) 0.040(3) 0.021(2)
O6 0.056(2) 0.037(2) 0.0321(19) 0.0057(18) 0.0088(16) -0.009(2)
O1W 0.0401(19) 0.053(3) 0.038(2) -0.003(2) 0.0126(18) 0.011(2)
O2W 0.073(3) 0.061(3) 0.059(3) -0.020(2) 0.010(2) -0.011(3)
O3W 0.083(3) 0.049(3) 0.089(4) -0.001(3) 0.035(3) 0.006(2)
C1 0.025(2) 0.046(4) 0.017(2) 0.006(2) 0.0002(18) 0.000(2)
C2 0.026(2) 0.034(3) 0.029(2) 0.001(2) 0.0049(19) 0.004(2)
C3 0.022(2) 0.041(3) 0.028(3) 0.009(2) 0.012(2) 0.002(2)
C4 0.037(3) 0.043(4) 0.041(3) 0.006(3) 0.013(2) 0.003(3)
C5 0.048(3) 0.048(4) 0.051(4) 0.020(3) 0.012(3) 0.005(3)
C6 0.040(3) 0.082(5) 0.033(3) 0.018(3) 0.011(2) 0.008(3)
C7 0.041(3) 0.064(4) 0.029(3) 0.002(3) 0.007(2) 0.008(3)
C8 0.031(3) 0.043(3) 0.038(3) -0.002(3) 0.010(2) 0.004(2)
C9 0.044(3) 0.035(3) 0.052(4) -0.008(3) 0.019(3) -0.013(3)
C10 0.026(2) 0.033(3) 0.031(3) 0.001(2) 0.007(2) -0.003(2)
C11 0.019(2) 0.028(3) 0.035(3) 0.002(2) 0.0107(19) 0.000(2)
C12 0.032(3) 0.038(3) 0.029(3) 0.005(2) 0.005(2) 0.002(2)
C13 0.034(3) 0.037(3) 0.048(3) 0.011(3) 0.017(2) 0.006(3)
C14 0.032(3) 0.032(3) 0.063(4) -0.009(3) 0.014(3) -0.005(2)
C15 0.033(2) 0.042(3) 0.046(3) -0.010(3) 0.003(2) -0.008(3)
C16 0.030(2) 0.035(3) 0.030(2) 0.002(2) 0.005(2) 0.001(2)
C17 0.023(2) 0.055(4) 0.035(3) 0.008(3) 0.008(2) 0.000(2)
C18 0.024(2) 0.051(4) 0.032(3) 0.015(3) 0.001(2) 0.009(2)
C19 0.028(2) 0.029(3) 0.020(2) -0.006(2) -0.0002(19) -0.003(2)
C20 0.023(2) 0.040(3) 0.026(2) -0.001(2) 0.0091(19) -0.002(2)
C21 0.024(2) 0.036(3) 0.026(2) 0.006(2) 0.0024(19) 0.001(2)
C22 0.031(2) 0.028(3) 0.024(2) 0.000(2) 0.0015(18) -0.002(2)
C23 0.032(2) 0.028(3) 0.022(2) -0.004(2) 0.0016(18) 0.002(2)
C24 0.037(2) 0.031(3) 0.021(2) -0.001(2) -0.0012(19) -0.003(2)
C25 0.034(2) 0.019(3) 0.023(2) 0.007(2) 0.0059(19) -0.001(2)
C26 0.033(2) 0.031(3) 0.021(2) 0.001(2) 0.0049(19) 0.003(2)
C27 0.026(2) 0.038(3) 0.025(2) 0.004(2) 0.002(2) 0.000(2)
C28 0.032(2) 0.031(3) 0.021(2) -0.001(2) 0.0049(19) -0.003(2)
C29 0.025(2) 0.033(3) 0.027(2) 0.007(2) 0.0045(19) 0.001(2)
C30 0.025(2) 0.039(3) 0.022(2) 0.002(2) 0.0045(19) -0.002(2)
C31 0.026(2) 0.041(4) 0.032(3) 0.000(3) 0.003(2) 0.003(2)
C32 0.037(2) 0.030(3) 0.017(2) -0.004(2) -0.0020(19) -0.009(2)
C33 0.029(2) 0.051(3) 0.022(2) -0.005(2) 0.011(2) -0.009(2)
C34 0.025(2) 0.039(3) 0.026(2) -0.005(2) 0.0013(19) 0.003(2)
C35 0.051(3) 0.029(3) 0.025(2) 0.004(2) 0.001(2) -0.008(2)
C36 0.033(2) 0.028(3) 0.020(2) 0.000(2) -0.003(2) -0.003(2)
C37 0.047(3) 0.030(3) 0.027(2) 0.002(2) -0.003(2) -0.004(3)
C38 0.040(3) 0.035(3) 0.015(2) 0.005(2) 0.000(2) -0.004(2)
C39 0.040(3) 0.040(4) 0.026(3) 0.001(3) 0.007(2) 0.002(3)
C40 0.030(2) 0.048(4) 0.021(2) 0.006(2) 0.002(2) -0.003(2)
C41 0.027(2) 0.046(3) 0.024(2) 0.000(2) 0.0038(18) -0.006(2)
C42 0.030(2) 0.043(3) 0.030(2) 0.004(2) -0.002(2) -0.005(2)

loop_
_atom_type_symbol
_atom_type_description
_atom_type_scat_dispersion_real
_atom_type_scat_dispersion_imag
_atom_type_scat_source
C C 0.0181 0.0091 'International Tables Vol C Tables 4.2.6.8 and 6.1.1.4'
H H 0.0000 0.0000 'International Tables Vol C Tables 4.2.6.8 and 6.1.1.4'
N N 0.0311 0.0180 'International Tables Vol C Tables 4.2.6.8 and 6.1.1.4'
O O 0.0492 0.0322 'International Tables Vol C Tables 4.2.6.8 and 6.1.1.4'
Ag Ag 0.1306 4.2820 'International Tables Vol C Tables 4.2.6.8 and 6.1.1.4'

loop_
_geom_angle_atom_site_label_1
_geom_angle_atom_site_label_2
_geom_angle_atom_site_label_3
_geom_angle
_geom_angle_site_symmetry_1
_geom_angle_site_symmetry_3
N1 Ag1 N3 166.85(16) . .
N1 Ag1 O1 94.96(12) . .
N3 Ag1 O1 92.10(12) . .
N1 Ag1 Ag2 108.39(12) . .
N3 Ag1 Ag2 82.95(11) . .
O1 Ag1 Ag2 87.67(9) . .
N4 Ag2 N2 170.38(15) 2_846 2_745
N4 Ag2 Ag1 108.90(11) 2_846 .
N2 Ag2 Ag1 80.67(11) 2_745 .
C17 N1 C21 116.7(4) . .
C17 N1 Ag1 120.1(3) . .
C21 N1 Ag1 123.1(3) . .
C27 N2 C28 117.3(4) . .
C27 N2 Ag2 124.5(3) . 2_755
C28 N2 Ag2 117.9(3) . 2_755
C34 N3 C30 116.3(4) . .
C34 N3 Ag1 120.4(3) . .
C30 N3 Ag1 123.1(3) . .
C41 N4 C40 117.2(4) . .
C41 N4 Ag2 122.7(3) . 2_856
C40 N4 Ag2 120.1(3) . 2_856
C1 O1 Ag1 114.5(3) . .
C2 O3 H3O 124(3) . .
C10 O6 H6O 102(6) . .
H1WA O1W H1WB 108(3) . .
H2WA O2W H2WB 108(3) . .
H3WA O3W H3WB 105(3) . .
O2 C1 O1 126.4(4) . .
O2 C1 C2 116.9(5) . .
O1 C1 C2 116.7(5) . .
O3 C2 C3 112.7(4) . .
O3 C2 C1 113.4(4) . .
C3 C2 C1 107.4(4) . .
O3 C2 H2 107.7 . .
C3 C2 H2 107.7 . .
C1 C2 H2 107.7 . .
C8 C3 C4 118.6(5) . .
C8 C3 C2 121.1(5) . .
C4 C3 C2 120.4(5) . .
C5 C4 C3 121.1(6) . .
C5 C4 H4 119.4 . .
C3 C4 H4 119.4 . .
C4 C5 C6 118.9(6) . .
C4 C5 H5 120.5 . .
C6 C5 H5 120.5 . .
C7 C6 C5 120.2(5) . .
C7 C6 H6 119.9 . .
C5 C6 H6 119.9 . .
C6 C7 C8 121.1(5) . .
C6 C7 H7 119.4 . .
C8 C7 H7 119.4 . .
C3 C8 C7 120.0(5) . .
C3 C8 H8 120.0 . .
C7 C8 H8 120.0 . .
O5 C9 O4 127.0(6) . .
O5 C9 C10 116.0(5) . .
O4 C9 C10 117.1(5) . .
O6 C10 C11 111.5(4) . .
O6 C10 C9 108.7(4) . .
C11 C10 C9 111.6(4) . .
O6 C10 H10 108.3 . .
C11 C10 H10 108.3 . .
C9 C10 H10 108.3 . .
C16 C11 C12 117.5(5) . .
C16 C11 C10 121.2(4) . .
C12 C11 C10 121.3(4) . .
C13 C12 C11 120.9(5) . .
C13 C12 H12 119.6 . .
C11 C12 H12 119.6 . .
C14 C13 C12 120.3(5) . .
C14 C13 H13 119.9 . .
C12 C13 H13 119.9 . .
C13 C14 C15 120.0(5) . .
C13 C14 H14 120.0 . .
C15 C14 H14 120.0 . .
C16 C15 C14 119.6(5) . .
C16 C15 H15 120.2 . .
C14 C15 H15 120.2 . .
C15 C16 C11 121.8(5) . .
C15 C16 H16 119.1 . .
C11 C16 H16 119.1 . .
N1 C17 C18 122.9(4) . .
N1 C17 H17 118.5 . .
C18 C17 H17 118.5 . .
C19 C18 C17 120.0(4) . .
C19 C18 H18 120.0 . .
C17 C18 H18 120.0 . .
C18 C19 C20 116.9(4) . .
C18 C19 C22 120.0(4) . .
C20 C19 C22 123.1(4) . .
C21 C20 C19 119.4(4) . .
C21 C20 H20 120.3 . .
C19 C20 H20 120.3 . .
N1 C21 C20 124.0(4) . .
N1 C21 H21 118.0 . .
C20 C21 H21 118.0 . .
C19 C22 C23 112.0(4) . .
C19 C22 H22A 109.2 . .
C23 C22 H22A 109.2 . .
C19 C22 H22B 109.2 . .
C23 C22 H22B 109.2 . .
H22A C22 H22B 107.9 . .
C24 C23 C22 112.1(4) . .
C24 C23 H23A 109.2 . .
C22 C23 H23A 109.2 . .
C24 C23 H23B 109.2 . .
C22 C23 H23B 109.2 . .
H23A C23 H23B 107.9 . .
C25 C24 C23 112.5(4) . .
C25 C24 H24A 109.1 . .
C23 C24 H24A 109.1 . .
C25 C24 H24B 109.1 . .
C23 C24 H24B 109.1 . .
H24A C24 H24B 107.8 . .
C29 C25 C26 117.6(4) . .
C29 C25 C24 120.7(4) . .
C26 C25 C24 121.6(4) . .
C27 C26 C25 119.2(4) . .
C27 C26 H26 120.4 . .
C25 C26 H26 120.4 . .
N2 C27 C26 123.1(4) . .
N2 C27 H27 118.5 . .
C26 C27 H27 118.5 . .
N2 C28 C29 122.9(4) . .
N2 C28 H28 118.6 . .
C29 C28 H28 118.6 . .
C28 C29 C25 119.8(4) . .
C28 C29 H29 120.1 . .
C25 C29 H29 120.1 . .
N3 C30 C31 124.0(4) . .
N3 C30 H30 118.0 . .
C31 C30 H30 118.0 . .
C30 C31 C32 119.5(4) . .
C30 C31 H31 120.3 . .
C32 C31 H31 120.3 . .
C31 C32 C33 117.6(4) . .
C31 C32 C35 120.7(4) . .
C33 C32 C35 121.7(4) . .
C32 C33 C34 119.2(4) . .
C32 C33 H33 120.4 . .
C34 C33 H33 120.4 . .
N3 C34 C33 123.3(4) . .
N3 C34 H34 118.3 . .
C33 C34 H34 118.3 . .
C32 C35 C36 112.5(4) . .
C32 C35 H35A 109.1 . .
C36 C35 H35A 109.1 . .
C32 C35 H35B 109.1 . .
C36 C35 H35B 109.1 . .
H35A C35 H35B 107.8 . .
C37 C36 C35 112.0(4) . .
C37 C36 H36A 109.2 . .
C35 C36 H36A 109.2 . .
C37 C36 H36B 109.2 . .
C35 C36 H36B 109.2 . .
H36A C36 H36B 107.9 . .
C38 C37 C36 111.1(4) . .
C38 C37 H37A 109.4 . .
C36 C37 H37A 109.4 . .
C38 C37 H37B 109.4 . .
C36 C37 H37B 109.4 . .
H37A C37 H37B 108.0 . .
C42 C38 C39 117.0(5) . .
C42 C38 C37 121.9(4) . .
C39 C38 C37 121.1(4) . .
C40 C39 C38 120.0(4) . .
C40 C39 H39 120.0 . .
C38 C39 H39 120.0 . .
N4 C40 C39 122.5(4) . .
N4 C40 H40 118.7 . .
C39 C40 H40 118.7 . .
N4 C41 C42 123.0(4) . .
N4 C41 H41 118.5 . .
C42 C41 H41 118.5 . .
C38 C42 C41 120.3(4) . .
C38 C42 H42 119.8 . .
C41 C42 H42 119.8 . .

loop_
_geom_bond_atom_site_label_1
_geom_bond_atom_site_label_2
_geom_bond_distance
_geom_bond_site_symmetry_2
Ag1 N1 2.168(4) .
Ag1 N3 2.172(4) .
Ag1 O1 2.584(3) .
Ag1 Ag2 2.9861(5) .
Ag2 N4 2.137(4) 2_846
Ag2 N2 2.147(4) 2_745
N1 C17 1.334(6) .
N1 C21 1.336(6) .
N2 C27 1.339(6) .
N2 C28 1.345(6) .
N2 Ag2 2.147(4) 2_755
N3 C34 1.342(6) .
N3 C30 1.344(6) .
N4 C41 1.332(6) .
N4 C40 1.359(6) .
N4 Ag2 2.137(4) 2_856
O1 C1 1.253(6) .
O2 C1 1.252(6) .
O3 C2 1.412(6) .
O3 H3O 0.84(2) .
O4 C9 1.254(7) .
O5 C9 1.229(7) .
O6 C10 1.414(6) .
O6 H6O 0.84(2) .
O1W H1WA 0.85(2) .
O1W H1WB 0.86(2) .
O2W H2WA 0.86(2) .
O2W H2WB 0.86(2) .
O3W H3WA 0.863(19) .
O3W H3WB 0.88(2) .
C1 C2 1.541(6) .
C2 C3 1.522(6) .
C2 H2 0.9800 .
C3 C8 1.384(7) .
C3 C4 1.395(8) .
C4 C5 1.386(7) .
C4 H4 0.9300 .
C5 C6 1.404(8) .
C5 H5 0.9300 .
C6 C7 1.343(9) .
C6 H6 0.9300 .
C7 C8 1.401(7) .
C7 H7 0.9300 .
C8 H8 0.9300 .
C9 C10 1.552(7) .
C10 C11 1.513(7) .
C10 H10 0.9800 .
C11 C16 1.394(6) .
C11 C12 1.397(7) .
C12 C13 1.387(8) .
C12 H12 0.9300 .
C13 C14 1.377(7) .
C13 H13 0.9300 .
C14 C15 1.383(8) .
C14 H14 0.9300 .
C15 C16 1.381(8) .
C15 H15 0.9300 .
C16 H16 0.9300 .
C17 C18 1.388(7) .
C17 H17 0.9300 .
C18 C19 1.386(6) .
C18 H18 0.9300 .
C19 C20 1.386(6) .
C19 C22 1.509(7) .
C20 C21 1.376(7) .
C20 H20 0.9300 .
C21 H21 0.9300 .
C22 C23 1.533(6) .
C22 H22A 0.9700 .
C22 H22B 0.9700 .
C23 C24 1.527(6) .
C23 H23A 0.9700 .
C23 H23B 0.9700 .
C24 C25 1.511(6) .
C24 H24A 0.9700 .
C24 H24B 0.9700 .
C25 C29 1.386(6) .
C25 C26 1.386(6) .
C26 C27 1.381(6) .
C26 H26 0.9300 .
C27 H27 0.9300 .
C28 C29 1.371(6) .
C28 H28 0.9300 .
C29 H29 0.9300 .
C30 C31 1.379(7) .
C30 H30 0.9300 .
C31 C32 1.381(6) .
C31 H31 0.9300 .
C32 C33 1.388(7) .
C32 C35 1.498(6) .
C33 C34 1.394(7) .
C33 H33 0.9300 .
C34 H34 0.9300 .
C35 C36 1.528(6) .
C35 H35A 0.9700 .
C35 H35B 0.9700 .
C36 C37 1.522(6) .
C36 H36A 0.9700 .
C36 H36B 0.9700 .
C37 C38 1.505(7) .
C37 H37A 0.9700 .
C37 H37B 0.9700 .
C38 C42 1.381(7) .
C38 C39 1.389(7) .
C39 C40 1.378(7) .
C39 H39 0.9300 .
C40 H40 0.9300 .
C41 C42 1.381(7) .
C41 H41 0.9300 .
C42 H42 0.9300 .

loop_
_geom_hbond_atom_site_label_D
_geom_hbond_atom_site_label_H
_geom_hbond_atom_site_label_A
_geom_hbond_distance_DH
_geom_hbond_distance_HA
_geom_hbond_distance_DA
_geom_hbond_angle_DHA
_geom_hbond_site_symmetry_A
O3 H3O O3W 0.84(2) 2.14(2) 2.958(6) 162(5) .
O6 H6O O5 0.84(2) 2.04(7) 2.579(5) 121(7) .
O1W H1WA O4 0.85(2) 2.28(3) 3.052(6) 152(5) .
O1W H1WA O5 0.85(2) 2.33(3) 3.092(6) 149(5) .
O1W H1WB O3 0.86(2) 2.05(2) 2.902(6) 173(7) 1_655
O2W H2WA O2 0.86(2) 1.94(3) 2.772(6) 163(6) 1_565
O2W H2WB O4 0.86(2) 1.89(3) 2.724(7) 164(8) 1_465
O3W H3WA O2W 0.863(19) 1.91(2) 2.771(7) 176(6) .
O3W H3WB O1 0.88(2) 1.95(3) 2.776(6) 156(6) .
